data_4304041
loop_
_publ_author_name
'A. Thirumurugan'
'R. A. Sanguramath'
'C. N. R. Rao'

_publ_section_title
;
Hybrid Structures Formed by Lead 1,3-Cyclohexanedicarboxylates
;
_journal_name_full 'Inorganic Chemistry'
_journal_page_first 823
_journal_page_last 831
_journal_paper_doi 10.1021/ic701323q
_journal_volume 47
_journal_year 2008
_chemical_formula_sum 'C16 H20 O9 Pb3'
_chemical_formula_weight 977.89
_chemical_name_systematic
;
 ?
;
_space_group_IT_number 15
_symmetry_cell_setting monoclinic
_symmetry_space_group_name_Hall '-C 2yc'
_symmetry_space_group_name_H-M 'C 1 2/c 1'
_atom_sites_solution_hydrogens geom
_atom_sites_solution_primary direct
_atom_sites_solution_secondary difmap
_audit_creation_method SHELXL-97
_cell_angle_alpha 90.00
_cell_angle_beta 112.182(2)
_cell_angle_gamma 90.00
_cell_formula_units_Z 8
_cell_length_a 16.3279(6)
_cell_length_b 13.6071(5)
_cell_length_c 18.8434(6)
_cell_measurement_temperature 273(2)
_cell_volume 3876.7(2)
_computing_cell_refinement SMART
_computing_data_collection 'SMART (Bruker,2000)'
_computing_data_reduction 'SAINT (Bruker,2000)'
_computing_molecular_graphics DIAMOND
_computing_publication_material 'PLATON (Spek, 1990)'
_computing_structure_refinement 'SHELXL-97 (Sheldrick, 1997)'
_computing_structure_solution 'SHELXL-97 (Sheldrick, 1997)'
_diffrn_ambient_temperature 273(2)
_diffrn_measured_fraction_theta_full 0.994
_diffrn_measured_fraction_theta_max 0.994
_diffrn_measurement_device_type 'CCD area detector'
_diffrn_measurement_method 'phi and omega scans'
_diffrn_radiation_monochromator graphite
_diffrn_radiation_source 'fine-focus sealed tube'
_diffrn_radiation_type MoK\a
_diffrn_radiation_wavelength 0.71073
_diffrn_reflns_av_R_equivalents 0.0539
_diffrn_reflns_av_sigmaI/netI 0.0308
_diffrn_reflns_limit_h_max 19
_diffrn_reflns_limit_h_min -19
_diffrn_reflns_limit_k_max 16
_diffrn_reflns_limit_k_min -16
_diffrn_reflns_limit_l_max 22
_diffrn_reflns_limit_l_min -22
_diffrn_reflns_number 31818
_diffrn_reflns_theta_full 24.84
_diffrn_reflns_theta_max 24.84
_diffrn_reflns_theta_min 2.01
_exptl_absorpt_coefficient_mu 26.041
_exptl_absorpt_correction_T_max 0.073864
_exptl_absorpt_correction_T_min 0.055126
_exptl_absorpt_correction_type empirical
_exptl_absorpt_process_details SADABS
_exptl_crystal_colour colourless
_exptl_crystal_density_diffrn 3.351
_exptl_crystal_density_method 'not measured'
_exptl_crystal_description block
_exptl_crystal_F_000 3472
_exptl_crystal_size_max 0.14
_exptl_crystal_size_mid 0.10
_exptl_crystal_size_min 0.10
_refine_diff_density_max 2.080
_refine_diff_density_min -2.417
_refine_diff_density_rms 0.237
_refine_ls_extinction_method none
_refine_ls_goodness_of_fit_ref 1.071
_refine_ls_hydrogen_treatment constr
_refine_ls_matrix_type full
_refine_ls_number_parameters 253
_refine_ls_number_reflns 3347
_refine_ls_number_restraints 3
_refine_ls_restrained_S_all 1.071
_refine_ls_R_factor_all 0.0496
_refine_ls_R_factor_gt 0.0341
_refine_ls_shift/su_max 0.001
_refine_ls_shift/su_mean 0.000
_refine_ls_structure_factor_coef Fsqd
_refine_ls_weighting_details 'calc w=1/[\s^2^(Fo^2^)+(0.0099P)^2^+206.2830P] where P=(Fo^2^+2Fc^2^)/3'
_refine_ls_weighting_scheme calc
_refine_ls_wR_factor_gt 0.0683
_refine_ls_wR_factor_ref 0.0748
_reflns_number_gt 2752
_reflns_number_total 3347
_reflns_threshold_expression >2sigma(I)
_cod_data_source_file ic701323q-file003_4.cif
_cod_data_source_block compoundIV
_cod_depositor_comments
;
The following automatic conversions were performed:
'_symmetry_cell_setting' value 'Monoclinic' changed to 'monoclinic'
according to '/home/saulius/struct/CIF-dictionaries/cif_core.dic'
dictionary named 'cif_core.dic' version 2.4.1 from 2010-06-29.

Automatic conversion script
Id: cif_fix_enum 1527 2010-12-29 10:47:43Z saulius 
;
_cod_database_code 4304041

loop_
_symmetry_equiv_pos_as_xyz
'x, y, z'
'-x, y, -z+1/2'
'x+1/2, y+1/2, z'
'-x+1/2, y+1/2, -z+1/2'
'-x, -y, -z'
'x, -y, z-1/2'
'-x+1/2, -y+1/2, -z'
'x+1/2, -y+1/2, z-1/2'

loop_
_atom_site_label
_atom_site_type_symbol
_atom_site_fract_x
_atom_site_fract_y
_atom_site_fract_z
_atom_site_U_iso_or_equiv
_atom_site_adp_type
_atom_site_occupancy
_atom_site_symmetry_multiplicity
_atom_site_calc_flag
_atom_site_refinement_flags
_atom_site_disorder_assembly
_atom_site_disorder_group
C1 C -0.1164(8) 0.8655(9) 0.2335(7) 0.033(3) Uani 1 1 d . . .
C2 C -0.1803(8) 0.7799(9) 0.2232(7) 0.036(3) Uani 1 1 d . . .
H2 H -0.1973 0.7568 0.1703 0.043 Uiso 1 1 calc R . .
C3 C -0.1359(10) 0.6953(10) 0.2745(9) 0.053(4) Uani 1 1 d . . .
H3A H -0.1133 0.7169 0.3275 0.064 Uiso 1 1 calc R . .
H3B H -0.0862 0.6729 0.2625 0.064 Uiso 1 1 calc R . .
C4 C -0.2008(10) 0.6101(9) 0.2644(9) 0.052(4) Uani 1 1 d . . .
H4A H -0.2164 0.5824 0.2135 0.062 Uiso 1 1 calc R . .
H4B H -0.1721 0.5590 0.3014 0.062 Uiso 1 1 calc R . .
C5 C -0.2824(10) 0.6422(10) 0.2747(8) 0.050(4) Uani 1 1 d . . .
H5A H -0.2675 0.6625 0.3274 0.060 Uiso 1 1 calc R . .
H5B H -0.3229 0.5870 0.2648 0.060 Uiso 1 1 calc R . .
C6 C -0.2643(8) 0.8129(9) 0.2324(7) 0.034(3) Uani 1 1 d . . .
H6A H -0.2924 0.8640 0.1953 0.041 Uiso 1 1 calc R . .
H6B H -0.2497 0.8404 0.2832 0.041 Uiso 1 1 calc R . .
C7 C -0.3286(9) 0.7275(9) 0.2211(6) 0.035(3) Uani 1 1 d . . .
H7 H -0.3770 0.7503 0.2358 0.042 Uiso 1 1 calc R . .
C8 C 0.1310(8) 1.1902(9) 0.1398(7) 0.032(3) Uani 1 1 d . . .
C11 C -0.2629(11) 0.9547(12) 0.0157(8) 0.052(4) Uani 1 1 d . . .
C12 C -0.3589(11) 0.9833(11) -0.0201(9) 0.060(5) Uani 1 1 d . . .
H12 H -0.3860 0.9323 0.0006 0.072 Uiso 1 1 calc R . .
C13 C -0.4025(15) 0.9648(13) -0.1029(11) 0.100(8) Uani 1 1 d D . .
H13A H -0.4645 0.9501 -0.1155 0.120 Uiso 1 1 calc R . .
H13B H -0.3754 0.9085 -0.1170 0.120 Uiso 1 1 calc R . .
C14 C -0.3938(19) 1.0564(12) -0.1484(12) 0.170(16) Uani 1 1 d D . .
H14A H -0.4261 1.0454 -0.2027 0.204 Uiso 1 1 calc R . .
H14B H -0.3320 1.0665 -0.1402 0.204 Uiso 1 1 calc R . .
C15 C -0.4303(18) 1.1494(14) -0.1230(10) 0.118(10) Uani 1 1 d D . .
H15A H -0.4179 1.2065 -0.1482 0.142 Uiso 1 1 calc R . .
H15B H -0.4940 1.1437 -0.1393 0.142 Uiso 1 1 calc R . .
C16 C -0.3833(17) 1.0718(11) 0.0111(10) 0.140(13) Uani 1 1 d D . .
H16A H -0.3392 1.0839 0.0619 0.168 Uiso 1 1 calc R . .
H16B H -0.4395 1.0606 0.0163 0.168 Uiso 1 1 calc R . .
C17 C -0.391(2) 1.1642(11) -0.0391(11) 0.136(13) Uani 1 1 d D . .
H17 H -0.3290 1.1746 -0.0314 0.163 Uiso 1 1 calc R . .
C18 C -0.0881(13) 1.2417(11) 0.0125(9) 0.061(5) Uani 1 1 d . . .
O1 O -0.0896(7) 0.8754(7) 0.1795(5) 0.052(3) Uani 1 1 d . . .
O2 O 0.0954(6) 0.9230(6) 0.2107(5) 0.041(2) Uani 1 1 d . . .
O3 O 0.0858(7) 1.1151(7) 0.1248(5) 0.051(3) Uani 1 1 d . . .
O4 O -0.1432(7) 0.7586(8) -0.0878(5) 0.057(3) Uani 1 1 d . . .
O5 O -0.2394(7) 0.8812(8) -0.0108(7) 0.071(3) Uani 1 1 d . . .
O6 O -0.2143(7) 1.0054(9) 0.0689(7) 0.077(4) Uani 1 1 d . . .
O7 O 0.0577(7) 0.7685(7) 0.0377(6) 0.052(3) Uani 1 1 d . . .
O8 O -0.1150(8) 1.1693(7) 0.0404(7) 0.069(3) Uani 1 1 d . . .
O9 O -0.0399(5) 0.9547(5) 0.0490(4) 0.0240(16) Uani 1 1 d . . .
Pb1 Pb 0.10576(3) 0.95308(3) 0.06569(3) 0.03018(13) Uani 1 1 d . . .
Pb2 Pb -0.05390(4) 1.03607(4) 0.14618(3) 0.04158(15) Uani 1 1 d . . .
Pb3 Pb -0.10179(3) 0.80137(3) 0.04432(3) 0.03233(13) Uani 1 1 d . . .

loop_
_atom_site_aniso_label
_atom_site_aniso_U_11
_atom_site_aniso_U_22
_atom_site_aniso_U_33
_atom_site_aniso_U_23
_atom_site_aniso_U_13
_atom_site_aniso_U_12
C1 0.028(7) 0.028(7) 0.043(8) 0.007(6) 0.016(6) 0.003(5)
C2 0.044(8) 0.031(7) 0.036(7) -0.002(6) 0.019(6) 0.000(6)
C3 0.059(10) 0.039(8) 0.055(9) 0.005(7) 0.013(8) 0.002(7)
C4 0.070(11) 0.024(7) 0.054(9) 0.011(6) 0.014(8) -0.005(7)
C5 0.073(11) 0.048(9) 0.032(7) -0.002(6) 0.023(8) -0.029(8)
C6 0.039(7) 0.030(7) 0.030(7) -0.006(5) 0.010(6) 0.000(6)
C7 0.043(8) 0.046(8) 0.022(6) -0.018(5) 0.017(6) -0.019(6)
C8 0.036(7) 0.026(6) 0.042(7) -0.017(6) 0.023(6) -0.012(6)
C11 0.065(10) 0.057(10) 0.038(8) 0.008(7) 0.023(8) 0.006(8)
C12 0.076(11) 0.045(9) 0.045(9) -0.005(7) 0.008(8) 0.033(8)
C13 0.136(19) 0.059(12) 0.076(14) -0.037(11) 0.008(13) 0.017(13)
C14 0.33(5) 0.10(2) 0.061(14) -0.026(14) 0.06(2) 0.07(2)
C15 0.22(3) 0.075(14) 0.050(11) -0.004(10) 0.036(15) 0.071(16)
C16 0.18(3) 0.110(19) 0.063(13) -0.048(13) -0.032(15) 0.086(18)
C17 0.34(4) 0.030(9) 0.065(12) 0.003(9) 0.106(19) 0.057(16)
C18 0.113(15) 0.033(8) 0.041(8) 0.006(7) 0.034(10) 0.031(9)
O1 0.079(7) 0.047(6) 0.042(6) -0.010(5) 0.035(6) -0.033(5)
O2 0.049(6) 0.039(5) 0.041(5) 0.014(4) 0.026(5) 0.014(4)
O3 0.062(6) 0.045(6) 0.044(6) -0.022(5) 0.018(5) -0.027(5)
O4 0.070(7) 0.060(7) 0.038(5) -0.005(5) 0.018(5) -0.030(6)
O5 0.065(7) 0.062(7) 0.078(8) -0.028(6) 0.016(6) 0.017(6)
O6 0.053(7) 0.084(9) 0.085(9) -0.042(7) 0.017(7) -0.003(6)
O7 0.066(7) 0.047(6) 0.045(6) -0.008(5) 0.025(5) 0.002(5)
O8 0.111(10) 0.041(6) 0.073(8) 0.028(6) 0.055(7) 0.036(6)
O9 0.036(4) 0.021(4) 0.016(4) -0.003(3) 0.011(3) -0.003(3)
Pb1 0.0325(3) 0.0282(2) 0.0283(2) 0.00401(19) 0.0098(2) 0.0013(2)
Pb2 0.0685(4) 0.0367(3) 0.0315(3) -0.0168(2) 0.0324(3) -0.0167(3)
Pb3 0.0481(3) 0.0232(2) 0.0276(2) -0.00230(19) 0.0165(2) -0.0064(2)

loop_
_atom_type_symbol
_atom_type_description
_atom_type_scat_dispersion_real
_atom_type_scat_dispersion_imag
_atom_type_scat_source
C C 0.0033 0.0016 'International Tables Vol C Tables 4.2.6.8 and 6.1.1.4'
H H 0.0000 0.0000 'International Tables Vol C Tables 4.2.6.8 and 6.1.1.4'
O O 0.0106 0.0060 'International Tables Vol C Tables 4.2.6.8 and 6.1.1.4'
Pb Pb -3.3944 10.1111 'International Tables Vol C Tables 4.2.6.8 and 6.1.1.4'

loop_
_geom_angle_atom_site_label_1
_geom_angle_atom_site_label_2
_geom_angle_atom_site_label_3
_geom_angle
_geom_angle_site_symmetry_1
_geom_angle_site_symmetry_3
_geom_angle_publ_flag
O2 C1 O1 123.0(11) 2 . ?
O2 C1 C2 122.8(11) 2 . ?
O1 C1 C2 114.2(11) . . ?
C3 C2 C6 113.1(11) . . ?
C3 C2 C1 111.2(11) . . ?
C6 C2 C1 111.4(10) . . ?
C2 C3 C4 110.9(12) . . ?
C5 C4 C3 112.0(12) . . ?
C4 C5 C7 112.2(11) . . ?
C2 C6 C7 111.3(10) . . ?
C8 C7 C6 114.3(10) 3_445 . ?
C8 C7 C5 109.4(10) 3_445 . ?
C6 C7 C5 110.0(10) . . ?
O3 C8 O4 122.0(12) . 5_575 ?
O3 C8 C7 120.5(11) . 3 ?
O4 C8 C7 117.5(10) 5_575 3 ?
O6 C11 O5 125.4(15) . . ?
O6 C11 C12 117.5(14) . . ?
O5 C11 C12 117.1(14) . . ?
C16 C12 C13 118.1(14) . . ?
C16 C12 C11 115.4(16) . . ?
C13 C12 C11 115.9(15) . . ?
C12 C13 C14 109.9(16) . . ?
C13 C14 C15 111.1(16) . . ?
C17 C15 C14 112.3(16) . . ?
C12 C16 C17 113.3(15) . . ?
C18 C17 C15 115.1(16) 7_475 . ?
C18 C17 C16 118.6(14) 7_475 . ?
C15 C17 C16 116.4(17) . . ?
O7 C18 O8 122.2(13) 5_575 . ?
O7 C18 C17 125.1(16) 5_575 7_475 ?
O8 C18 C17 112.1(16) . 7_475 ?
C1 O1 Pb2 120.1(8) . . ?
C1 O1 Pb3 143.7(8) . . ?
Pb2 O1 Pb3 91.9(3) . . ?
C1 O2 Pb2 129.7(8) 2 . ?
C8 O3 Pb1 130.9(8) . . ?
C8 O3 Pb2 140.2(8) . . ?
Pb1 O3 Pb2 88.6(3) . . ?
C8 O4 Pb3 127.0(8) 5_575 . ?
C11 O5 Pb3 125.6(10) . . ?
C11 O6 Pb2 141.1(10) . . ?
C18 O7 Pb1 94.9(9) 5_575 . ?
C18 O7 Pb3 137.1(11) 5_575 . ?
Pb1 O7 Pb3 93.0(3) . . ?
C18 O8 Pb2 140.0(12) . . ?
C18 O8 Pb1 92.7(9) . 5_575 ?
Pb2 O8 Pb1 91.4(3) . 5_575 ?
Pb2 O9 Pb1 108.5(3) . . ?
Pb2 O9 Pb3 107.6(3) . . ?
Pb1 O9 Pb3 114.6(3) . . ?
Pb2 O9 Pb1 109.5(3) . 5_575 ?
Pb1 O9 Pb1 102.8(3) . 5_575 ?
Pb3 O9 Pb1 113.7(3) . 5_575 ?
O9 Pb1 O9 77.2(3) . 5_575 ?
O9 Pb1 O3 75.7(3) . . ?
O9 Pb1 O3 81.5(3) 5_575 . ?
O9 Pb1 O7 76.4(3) . . ?
O9 Pb1 O7 108.9(3) 5_575 . ?
O3 Pb1 O7 147.0(3) . . ?
O9 Pb1 O8 104.8(3) . 5_575 ?
O9 Pb1 O8 77.3(3) 5_575 5_575 ?
O3 Pb1 O8 158.1(3) . 5_575 ?
O7 Pb1 O8 49.0(3) . 5_575 ?
O9 Pb1 Pb1 39.58(17) . 5_575 ?
O9 Pb1 Pb1 37.65(18) 5_575 5_575 ?
O3 Pb1 Pb1 75.4(2) . 5_575 ?
O7 Pb1 Pb1 93.7(2) . 5_575 ?
O8 Pb1 Pb1 91.0(3) 5_575 5_575 ?
O9 Pb1 Pb2 35.26(17) . . ?
O9 Pb1 Pb2 93.75(18) 5_575 . ?
O3 Pb1 Pb2 47.3(2) . . ?
O7 Pb1 Pb2 100.0(2) . . ?
O8 Pb1 Pb2 139.5(3) 5_575 . ?
Pb1 Pb1 Pb2 62.048(16) 5_575 . ?
O9 Pb2 O1 82.7(3) . . ?
O9 Pb2 O6 81.3(3) . . ?
O1 Pb2 O6 72.4(4) . . ?
O9 Pb2 O8 81.1(3) . . ?
O1 Pb2 O8 140.7(4) . . ?
O6 Pb2 O8 69.9(4) . . ?
O9 Pb2 O3 73.7(3) . . ?
O1 Pb2 O3 134.9(3) . . ?
O6 Pb2 O3 137.8(4) . . ?
O8 Pb2 O3 73.0(4) . . ?
O9 Pb2 O2 74.7(3) . . ?
O1 Pb2 O2 68.7(3) . . ?
O6 Pb2 O2 136.2(3) . . ?
O8 Pb2 O2 138.6(3) . . ?
O3 Pb2 O2 68.2(3) . . ?
O9 Pb2 Pb2 136.70(19) . 2 ?
O1 Pb2 Pb2 77.6(2) . 2 ?
O6 Pb2 Pb2 126.9(3) . 2 ?
O8 Pb2 Pb2 135.7(3) . 2 ?
O3 Pb2 Pb2 93.9(2) . 2 ?
O2 Pb2 Pb2 62.30(18) . 2 ?
O9 Pb2 Pb1 36.24(19) . . ?
O1 Pb2 Pb1 96.2(2) . . ?
O6 Pb2 Pb1 117.4(3) . . ?
O8 Pb2 Pb1 91.4(2) . . ?
O3 Pb2 Pb1 44.1(2) . . ?
O2 Pb2 Pb1 50.07(18) . . ?
Pb2 Pb2 Pb1 108.39(2) 2 . ?
O9 Pb2 Pb3 36.95(18) . . ?
O1 Pb2 Pb3 47.0(2) . . ?
O6 Pb2 Pb3 65.2(3) . . ?
O8 Pb2 Pb3 105.2(3) . . ?
O3 Pb2 Pb3 107.24(19) . . ?
O2 Pb2 Pb3 73.82(19) . . ?
Pb2 Pb2 Pb3 119.075(11) 2 . ?
Pb1 Pb2 Pb3 63.695(13) . . ?
O9 Pb3 O5 86.0(4) . . ?
O9 Pb3 O4 102.0(3) . . ?
O5 Pb3 O4 78.8(4) . . ?
O9 Pb3 O1 75.5(2) . . ?
O5 Pb3 O1 87.8(4) . . ?
O4 Pb3 O1 166.5(4) . . ?
O9 Pb3 O7 74.6(3) . . ?
O5 Pb3 O7 146.6(4) . . ?
O4 Pb3 O7 79.0(3) . . ?
O1 Pb3 O7 112.4(3) . . ?
O9 Pb3 Pb2 35.46(17) . . ?
O5 Pb3 Pb2 78.9(3) . . ?
O4 Pb3 Pb2 132.8(2) . . ?
O1 Pb3 Pb2 41.14(19) . . ?
O7 Pb3 Pb2 98.7(2) . . ?

loop_
_geom_bond_atom_site_label_1
_geom_bond_atom_site_label_2
_geom_bond_distance
_geom_bond_site_symmetry_2
_geom_bond_publ_flag
C1 O2 1.250(15) 2 ?
C1 O1 1.258(15) . ?
C1 C2 1.527(17) . ?
C2 C3 1.502(18) . ?
C2 C6 1.515(17) . ?
C3 C4 1.533(19) . ?
C4 C5 1.48(2) . ?
C5 C7 1.536(19) . ?
C6 C7 1.527(16) . ?
C7 C8 1.508(16) 3_445 ?
C8 O3 1.230(14) . ?
C8 O4 1.278(15) 5_575 ?
C8 C7 1.508(16) 3 ?
C11 O6 1.229(18) . ?
C11 O5 1.240(18) . ?
C11 C12 1.50(2) . ?
C12 C16 1.46(2) . ?
C12 C13 1.47(2) . ?
C13 C14 1.5497(10) . ?
C14 C15 1.5500(10) . ?
C15 C17 1.48(2) . ?
C16 C17 1.5496(10) . ?
C17 C18 1.460(19) 7_475 ?
C18 O7 1.230(17) 5_575 ?
C18 O8 1.270(19) . ?
C18 C17 1.460(19) 7_475 ?
O1 Pb2 2.406(9) . ?
O1 Pb3 2.675(9) . ?
O2 C1 1.250(15) 2 ?
O2 Pb2 2.747(8) . ?
O3 Pb1 2.546(9) . ?
O3 Pb2 2.686(9) . ?
O4 C8 1.278(15) 5_575 ?
O4 Pb3 2.392(9) . ?
O5 Pb3 2.355(11) . ?
O6 Pb2 2.505(11) . ?
O7 C18 1.230(17) 5_575 ?
O7 Pb1 2.625(10) . ?
O7 Pb3 2.692(10) . ?
O8 Pb2 2.599(10) . ?
O8 Pb1 2.650(11) 5_575 ?
O9 Pb2 2.225(7) . ?
O9 Pb1 2.278(8) . ?
O9 Pb3 2.305(7) . ?
O9 Pb1 2.376(7) 5_575 ?
Pb1 O9 2.376(7) 5_575 ?
Pb1 O8 2.650(11) 5_575 ?
Pb1 Pb1 3.6374(9) 5_575 ?
Pb1 Pb2 3.6546(7) . ?
Pb2 Pb2 3.6342(10) 2 ?
Pb2 Pb3 3.6553(6) . ?
